data_4304214
loop_
_publ_author_name
'Eddy W. Yemeli Tido'
'Gert O. R. Alberda van Ekenstein'
'Auke Meetsma'
'Petra J. van Koningsbruggen'

_publ_contact_author_address
;
     Crystal Structure Center,
     Chemical Physics,
     Zernike Institute for Advanced Materials,
     University of Groningen,
     Nijenborgh 4,
     NL-9747 AG Groningen,
     The Netherlands.
;
_publ_contact_author_email A.Meetsma@rug.nl
_publ_contact_author_fax '+31 50 3634441'
_publ_contact_author_name
;
   Drs. A. Meetsma
;
_publ_contact_author_phone '+31 50 3634368'
_publ_section_title
;
Study of Neutral Fe(III) Complexes of Pyridoxal-N-Substituted
Thiosemicarbazone with Desolvation-Induced Spin-State Transformation above
Room Temperature
;
_journal_name_full 'Inorganic Chemistry'
_journal_page_first 143
_journal_page_last 153
_journal_paper_doi 10.1021/ic701695b
_journal_volume 47
_journal_year 2008
_chemical_compound_source 'see text'
_chemical_formula_moiety 'C18 H21 Fe N8 O4 S2, 0.5(C2 H8 O2), 3(H2 O)'
_chemical_formula_sum 'C19 H31 Fe N8 O8 S2'
_chemical_formula_weight 619.48
_chemical_name_systematic ?
_space_group_IT_number 2
_symmetry_cell_setting triclinic
_symmetry_Int_Tables_number 2
_symmetry_space_group_name_Hall '-P 1'
_symmetry_space_group_name_H-M 'P -1'
_atom_sites_solution_hydrogens difmap
_atom_sites_solution_primary heavy
_atom_sites_solution_secondary direct
_audit_creation_date '2006-06-08  11:24:48'
_audit_creation_method
;
 PLATON <TABLE ACC> option    (version ::  40506)
 SHELXL97-2 & Manual Editing 
;
_cell_angle_alpha 83.347(3)
_cell_angle_beta 83.896(3)
_cell_angle_gamma 68.914(3)
_cell_formula_units_Z 2
_cell_length_a 10.701(2)
_cell_length_b 10.846(2)
_cell_length_c 11.910(2)
_cell_measurement_reflns_used 2956
_cell_measurement_temperature 100(1)
_cell_measurement_theta_max 28.53
_cell_measurement_theta_min 2.54
_cell_volume 1277.9(4)
_computing_cell_refinement 'SAINTPLUS, Version 6.02A, (Bruker, 2000)'
_computing_data_collection 'SMART, Version 5.624, (Bruker, 2001)'
_computing_data_reduction 'XPREP, Version 5.1/NT, (Bruker, 2000)'
_computing_molecular_graphics
;
 PLUTO (Meetsma, 2006) 
 PLATON (Spek, 2003)
;
_computing_publication_material 'PLATON (Spek, 2003)'
_computing_structure_refinement 'SHELXL-97 (Sheldrick, 1997)'
_computing_structure_solution
;
 SIR2002 (Burla et al., 2003)
;
_diffrn_ambient_temperature 100(1)
_diffrn_detector_area_resol_mean '4096x4096 / 62x62 (binned 512)'
_diffrn_measured_fraction_theta_full 0.980
_diffrn_measured_fraction_theta_max 0.971
_diffrn_measurement_device_type
;
  Bruker Smart Apex; CCD area detector 
;
_diffrn_measurement_method '\f and \w scans'
_diffrn_radiation_detector
;
  CCD area-detector
;
_diffrn_radiation_monochromator 'parallel mounted graphite'
_diffrn_radiation_source 'fine focus sealed Siemens Mo tube '
_diffrn_radiation_type MoK\a
_diffrn_radiation_wavelength 0.71073
_diffrn_reflns_av_R_equivalents 0.0412
_diffrn_reflns_av_sigmaI/netI 0.0748
_diffrn_reflns_limit_h_max 12
_diffrn_reflns_limit_h_min -13
_diffrn_reflns_limit_k_max 12
_diffrn_reflns_limit_k_min -13
_diffrn_reflns_limit_l_max 14
_diffrn_reflns_limit_l_min -14
_diffrn_reflns_number 9700
_diffrn_reflns_reduction_process
;
 Intensity data were corrected for Lorentz and polarization
  effects, decay and absorption and reduced to F~o~^2^
  using SAINT (Bruker, 2000) and SADABS (Sheldrick, 2001)
;
_diffrn_reflns_theta_full 25.00
_diffrn_reflns_theta_max 26.01
_diffrn_reflns_theta_min 2.58
_diffrn_standards_decay_% 0
_diffrn_standards_number 0
_exptl_absorpt_coefficient_mu 0.815
_exptl_absorpt_correction_T_max 0.9452
_exptl_absorpt_correction_T_min 0.8342
_exptl_absorpt_correction_type multi-scan
_exptl_absorpt_process_details '(SADABS, Sheldrick, Bruker, 2001))'
_exptl_crystal_colour green
_exptl_crystal_density_diffrn 1.610
_exptl_crystal_density_method 'not measured'
_exptl_crystal_description platelet
_exptl_crystal_F_000 646
_exptl_crystal_size_max 0.27
_exptl_crystal_size_mid 0.23
_exptl_crystal_size_min 0.07
_refine_diff_density_max 1.612
_refine_diff_density_min -0.943
_refine_diff_density_rms 0.112
_refine_ls_extinction_method none
_refine_ls_goodness_of_fit_ref 1.041
_refine_ls_hydrogen_treatment mixed
_refine_ls_matrix_type full
_refine_ls_number_parameters 469
_refine_ls_number_reflns 4874
_refine_ls_number_restraints 9
_refine_ls_restrained_S_all 1.042
_refine_ls_R_factor_all 0.0801
_refine_ls_R_factor_gt 0.0560
_refine_ls_shift/su_max 1.169
_refine_ls_shift/su_mean 0.018
_refine_ls_structure_factor_coef Fsqd
_refine_ls_weighting_details 'calc w=1/[\s^2^(Fo^2^)+(0.0588P)^2^+3.20P] where P=(Fo^2^+2Fc^2^)/3'
_refine_ls_weighting_scheme calc
_refine_ls_wR_factor_gt 0.1301
_refine_ls_wR_factor_ref 0.1424
_reflns_number_gt 3702
_reflns_number_total 4874
_reflns_threshold_expression I>2\s(I)
_cod_data_source_file ic701695b-file002.cif
_cod_data_source_block DATNAM
_cod_depositor_comments
;
The following automatic conversions were performed:
'_symmetry_cell_setting' value 'Triclinic' changed to 'triclinic'
according to '/home/saulius/struct/CIF-dictionaries/cif_core.dic'
dictionary named 'cif_core.dic' version 2.4.1 from
2010-06-29.

'_exptl_absorpt_correction_type' value 'Multi-Scan' changed
to 'multi-scan' according to
'/home/saulius/struct/CIF-dictionaries/cif_core.dic' dictionary named
'cif_core.dic' version 2.4.1 from 2010-06-29.

Automatic conversion script
Id: cif_fix_enum 1527 2010-12-29 10:47:43Z saulius 
;
_cod_original_cell_volume 1278.0(4)
_cod_database_code 4304214
_vrn_publ_code_frame_time_sec 20.0
_vrn_publ_code_meas_time_hour 13.5

loop_
_symmetry_equiv_pos_site_id
_symmetry_equiv_pos_as_xyz
1 x,y,z
2 -x,-y,-z

loop_
_atom_site_aniso_label
_atom_site_aniso_U_11
_atom_site_aniso_U_22
_atom_site_aniso_U_33
_atom_site_aniso_U_23
_atom_site_aniso_U_13
_atom_site_aniso_U_12
Fe 0.0141(3) 0.0089(3) 0.0100(3) -0.0062(2) 0.0002(2) -0.0041(2)
S1 0.0158(5) 0.0144(5) 0.0132(5) -0.0053(4) 0.0007(4) -0.0048(4)
S2 0.0211(5) 0.0103(5) 0.0118(5) -0.0061(4) -0.0017(4) -0.0058(4)
O1 0.0153(15) 0.0135(14) 0.0094(14) -0.0050(11) -0.0001(11) -0.0044(12)
O2 0.0239(17) 0.0150(16) 0.0210(17) -0.0077(14) -0.0057(13) -0.0075(14)
O3 0.0168(15) 0.0161(15) 0.0143(15) -0.0090(12) -0.0006(12) -0.0053(12)
O4 0.0216(17) 0.0161(16) 0.0213(17) -0.0046(13) -0.0032(14) -0.0096(13)
N1 0.0181(18) 0.0072(16) 0.0144(18) -0.0083(14) 0.0015(14) -0.0059(14)
N2 0.020(2) 0.0147(18) 0.0109(18) -0.0067(14) 0.0027(14) -0.0063(15)
N3 0.0125(18) 0.0131(18) 0.0188(19) -0.0066(15) -0.0022(14) -0.0024(14)
N4 0.020(2) 0.026(2) 0.013(2) -0.0042(18) 0.0000(18) -0.0055(17)
N5 0.0123(17) 0.0123(17) 0.0124(17) -0.0075(14) 0.0043(13) -0.0082(14)
N6 0.022(2) 0.0129(18) 0.023(2) -0.0073(15) -0.0005(16) -0.0075(15)
N7 0.0184(18) 0.0115(17) 0.0100(17) -0.0088(14) 0.0001(14) -0.0051(14)
N8 0.021(2) 0.0087(19) 0.0127(19) -0.0045(15) -0.0027(15) -0.0033(16)
C1 0.020(2) 0.009(2) 0.011(2) -0.0026(16) -0.0032(17) -0.0063(17)
C2 0.016(2) 0.0096(19) 0.0090(19) -0.0029(15) -0.0012(16) -0.0041(16)
C3 0.026(2) 0.0079(19) 0.010(2) -0.0022(16) -0.0021(17) -0.0091(17)
C4 0.026(2) 0.016(2) 0.011(2) -0.0075(17) 0.0016(18) -0.0098(19)
C5 0.022(2) 0.0060(19) 0.011(2) -0.0037(15) 0.0012(16) -0.0053(16)
C6 0.022(2) 0.0049(19) 0.014(2) -0.0049(15) 0.0010(17) -0.0077(16)
C7 0.028(2) 0.015(2) 0.010(2) -0.0017(17) -0.0029(18) -0.0092(19)
C8 0.019(2) 0.017(2) 0.016(2) -0.0059(19) 0.0003(18) -0.005(2)
C9 0.017(2) 0.012(2) 0.017(2) -0.0086(17) 0.0004(17) -0.0057(17)
C10 0.014(2) 0.013(2) 0.013(2) -0.0025(16) -0.0025(16) -0.0069(17)
C11 0.017(2) 0.012(2) 0.015(2) -0.0060(16) 0.0023(16) -0.0077(17)
C12 0.018(2) 0.014(2) 0.013(2) -0.0016(16) 0.0009(16) -0.0085(17)
C13 0.018(2) 0.009(2) 0.023(2) -0.0065(18) -0.0010(18) 0.0001(18)
C14 0.024(2) 0.015(2) 0.013(2) -0.0068(17) 0.0035(17) -0.0094(18)
C15 0.021(2) 0.008(2) 0.015(2) -0.0043(16) 0.0008(17) -0.0073(17)
C16 0.019(2) 0.010(2) 0.020(2) -0.0007(17) -0.0029(18) -0.0057(17)
C17 0.026(3) 0.017(2) 0.020(2) -0.010(2) -0.005(2) -0.004(2)
C18 0.014(2) 0.020(2) 0.011(2) -0.0081(17) 0.0030(16) -0.0084(17)
O8A 0.061(7) 0.040(5) 0.105(9) -0.045(6) -0.057(6) 0.015(5)
O8B 0.082(7) 0.071(6) 0.032(5) -0.005(4) -0.010(5) -0.058(6)
C81A 0.26(5) 1.24(18) 0.059(16) 0.10(5) -0.07(3) -0.55(9)
C81B 0.061(11) 0.18(2) 0.051(11) -0.016(12) 0.009(9) -0.090(13)
O5 0.032(2) 0.032(2) 0.0263(19) -0.0071(16) -0.0035(16) -0.0147(17)
O6 0.040(2) 0.035(2) 0.072(3) -0.005(2) -0.015(2) -0.020(2)
O7 0.054(3) 0.078(3) 0.054(3) -0.037(3) 0.007(2) -0.017(3)

loop_
_atom_site_label
_atom_site_type_symbol
_atom_site_thermal_displace_type
_atom_site_fract_x
_atom_site_fract_y
_atom_site_fract_z
_atom_site_occupancy
_atom_site_U_iso_or_equiv
_atom_site_calc_flag
_atom_site_refinement_flags
Fe Fe Uani 0.33148(6) 0.87790(6) 0.31984(5) 1.000 0.0106(2) . .
S1 S Uani 0.13051(10) 0.89042(10) 0.40686(9) 1.000 0.0144(3) . .
S2 S Uani 0.29420(11) 1.08272(10) 0.37074(8) 1.000 0.0139(3) . .
O1 O Uani 0.5036(3) 0.8603(3) 0.2395(2) 1.000 0.0126(8) . .
O2 O Uani 0.2769(3) 0.8223(3) -0.1354(3) 1.000 0.0190(10) . .
O3 O Uani 0.3629(3) 0.6991(3) 0.2856(2) 1.000 0.0153(9) . .
O4 O Uani 0.8222(3) 0.5841(3) 0.4844(3) 1.000 0.0185(10) . .
N1 N Uani 0.2344(3) 0.9463(3) 0.1865(3) 1.000 0.0124(10) . .
N2 N Uani 0.6963(4) 0.7508(3) -0.0172(3) 1.000 0.0150(11) . .
N3 N Uani 0.0953(3) 1.0148(3) 0.1955(3) 1.000 0.0149(11) . .
N4 N Uani -0.0932(4) 1.0411(4) 0.3114(4) 1.000 0.0203(12) . .
N5 N Uani 0.4209(3) 0.8181(3) 0.4576(3) 1.000 0.0111(10) . .
N6 N Uani 0.6366(4) 0.3919(3) 0.2577(3) 1.000 0.0185(11) . .
N7 N Uani 0.3939(3) 0.9013(3) 0.5455(3) 1.000 0.0128(10) . .
N8 N Uani 0.3125(4) 1.1186(4) 0.5849(3) 1.000 0.0143(11) . .
C1 C Uani 0.2873(4) 0.9407(4) 0.0830(3) 1.000 0.0127(12) . .
C2 C Uani 0.4288(4) 0.8752(4) 0.0522(3) 1.000 0.0114(11) . .
C3 C Uani 0.4692(4) 0.8532(4) -0.0628(3) 1.000 0.0136(11) . .
C4 C Uani 0.6025(4) 0.7931(4) -0.0930(4) 1.000 0.0167(12) . .
C5 C Uani 0.6639(4) 0.7703(4) 0.0932(3) 1.000 0.0128(11) . .
C6 C Uani 0.5274(4) 0.8378(4) 0.1318(3) 1.000 0.0126(11) . .
C7 C Uani 0.3700(5) 0.8922(4) -0.1534(3) 1.000 0.0170(12) . .
C8 C Uani 0.7726(5) 0.7153(5) 0.1722(4) 1.000 0.0174(12) . .
C9 C Uani 0.0408(4) 0.9881(4) 0.2967(3) 1.000 0.0147(12) . .
C10 C Uani 0.5094(4) 0.7014(4) 0.4794(3) 1.000 0.0125(12) . .
C11 C Uani 0.5528(4) 0.5986(4) 0.4002(3) 1.000 0.0138(12) . .
C12 C Uani 0.6732(4) 0.4897(4) 0.4158(3) 1.000 0.0143(12) . .
C13 C Uani 0.7102(4) 0.3901(4) 0.3435(4) 1.000 0.0176(12) . .
C14 C Uani 0.5237(4) 0.4937(4) 0.2410(3) 1.000 0.0165(12) . .
C15 C Uani 0.4762(4) 0.6023(4) 0.3099(3) 1.000 0.0139(12) . .
C16 C Uani 0.7652(4) 0.4814(4) 0.5059(4) 1.000 0.0161(12) . .
C17 C Uani 0.4432(5) 0.4943(5) 0.1453(4) 1.000 0.0210(14) . .
C18 C Uani 0.3384(4) 1.0267(4) 0.5087(3) 1.000 0.0141(12) . .
O8A O Uani 0.1572(11) 0.5508(9) -0.0054(10) 0.500 0.071(4) . .
O8B O Uani -0.0044(11) 0.8873(10) 0.0503(7) 0.500 0.053(3) . .
C81A C Uani 0.145(5) 0.681(10) 0.000(2) 0.500 0.45(6) . .
C81B C Uani 0.0599(19) 0.788(2) -0.0156(16) 0.500 0.085(8) . .
O5 O Uani 0.0342(4) 0.4763(4) 0.3194(3) 1.000 0.0286(11) . .
O6 O Uani 0.1226(4) 0.6728(4) 0.2107(4) 1.000 0.0462(14) . .
O7 O Uani 0.0529(5) 0.3032(5) 0.1432(4) 1.000 0.0619(17) . .
H1 H Uiso 0.229(4) 0.981(4) 0.025(4) 1.000 0.011(11) . .
H4 H Uiso 0.636(5) 0.779(5) -0.166(4) 1.000 0.028(14) . .
H7 H Uiso 0.426(4) 0.872(4) -0.229(4) 1.000 0.014(11) . .
H7' H Uiso 0.319(4) 0.989(5) -0.162(4) 1.000 0.016(12) . .
H8 H Uiso 0.752(5) 0.665(5) 0.238(5) 1.000 0.034(15) . .
H8' H Uiso 0.849(5) 0.668(5) 0.134(4) 1.000 0.020(12) . .
H8" H Uiso 0.797(6) 0.773(6) 0.193(5) 1.000 0.042(18) . .
H10 H Uiso 0.552(4) 0.678(4) 0.556(3) 1.000 0.010(10) . .
H13 H Uiso 0.787(5) 0.317(5) 0.353(4) 1.000 0.019(12) . .
H16 H Uiso 0.838(4) 0.390(4) 0.514(4) 1.000 0.012(11) . .
H16' H Uiso 0.717(4) 0.493(4) 0.583(4) 1.000 0.011(11) . .
H17 H Uiso 0.353(4) 0.481(4) 0.173(4) 1.000 0.011(11) . .
H17' H Uiso 0.409(4) 0.577(5) 0.104(4) 1.000 0.014(11) . .
H17" H Uiso 0.500(5) 0.432(5) 0.100(4) 1.000 0.034(15) . .
H22 H Uiso 0.308(5) 0.756(6) -0.166(5) 1.000 0.032(16) . .
H24 H Uiso 0.886(9) 0.580(9) 0.436(8) 1.000 0.12(4) . .
H25 H Uiso 0.774(11) 0.731(11) -0.045(10) 1.000 0.17(5) . .
H26 H Uiso -0.135(5) 1.080(5) 0.252(5) 1.000 0.022(14) . .
H26' H Uiso -0.119(5) 1.025(5) 0.367(4) 1.000 0.013(13) . .
H27 H Uiso 0.284(5) 1.193(5) 0.557(4) 1.000 0.017(13) . .
H27' H Uiso 0.364(5) 1.090(5) 0.642(4) 1.000 0.024(14) . .
H811' H Uiso 0.05365 0.73954 -0.01622 0.500 0.6707 . .
H811" H Uiso 0.20959 0.70328 -0.05529 0.500 0.6707 . .
H812' H Uiso -0.00305 0.74701 -0.03312 0.500 0.1247 . .
H812" H Uiso 0.13359 0.72141 0.02440 0.500 0.1247 . .
H81 H Uiso 0.09372 0.54843 -0.03996 0.500 0.1056 . .
H82 H Uiso -0.07426 0.87699 0.08210 0.500 0.0789 . .
H811 H Uiso 0.16279 0.69322 0.07656 0.500 0.6707 . .
H812 H Uiso 0.09602 0.82274 -0.08610 0.500 0.1247 . .
H51 H Uiso 0.061(7) 0.534(6) 0.279(6) 1.000 0.09(3) . .
H51' H Uiso 0.103(6) 0.431(9) 0.357(8) 1.000 0.17(5) . .
H61 H Uiso 0.193(4) 0.685(6) 0.226(5) 1.000 0.05(2) . .
H61' H Uiso 0.089(6) 0.736(5) 0.160(5) 1.000 0.09(3) . .
H71 H Uiso 0.033(8) 0.376(4) 0.093(4) 1.000 0.0741 . .
H71' H Uiso 0.037(7) 0.341(5) 0.206(3) 1.000 0.0741 . .

loop_
_atom_type_symbol
_atom_type_description
_atom_type_scat_dispersion_real
_atom_type_scat_dispersion_imag
_atom_type_scat_source
S S 0.1246 0.1234 'International Tables Vol C Tables 4.2.6.8 and 6.1.1.4'
O O 0.0106 0.0060 'International Tables Vol C Tables 4.2.6.8 and 6.1.1.4'
N N 0.0061 0.0033 'International Tables Vol C Tables 4.2.6.8 and 6.1.1.4'
Fe Fe 0.3463 0.8444 'International Tables Vol C Tables 4.2.6.8 and 6.1.1.4'
H H 0.0000 0.0000 'International Tables Vol C Tables 4.2.6.8 and 6.1.1.4'
C C 0.0033 0.0016 'International Tables Vol C Tables 4.2.6.8 and 6.1.1.4'

loop_
_geom_angle_atom_site_label_1
_geom_angle_atom_site_label_2
_geom_angle_atom_site_label_3
_geom_angle
_geom_angle_site_symmetry_1
_geom_angle_site_symmetry_2
_geom_angle_site_symmetry_3
_geom_angle_publ_flag
S1 Fe S2 88.38(5) . . . yes
S1 Fe O1 176.83(10) . . . yes
S1 Fe O3 90.02(10) . . . yes
S1 Fe N1 84.99(11) . . . yes
S1 Fe N5 92.91(11) . . . yes
S2 Fe O1 94.46(10) . . . yes
S2 Fe O3 176.64(8) . . . yes
S2 Fe N1 92.56(10) . . . yes
S2 Fe N5 84.70(10) . . . yes
O1 Fe O3 87.22(13) . . . yes
O1 Fe N1 93.47(13) . . . yes
O1 Fe N5 88.76(13) . . . yes
O3 Fe N1 90.25(13) . . . yes
O3 Fe N5 92.43(12) . . . yes
N1 Fe N5 176.60(14) . . . yes
Fe S1 C9 94.18(15) . . . yes
Fe S2 C18 93.86(14) . . . yes
Fe O1 C6 121.8(3) . . . yes
Fe O3 C15 120.5(3) . . . yes
C7 O2 H22 109(4) . . . no
C16 O4 H24 123(6) . . . no
C81A O8A H81 109.00 . . . no
C81B O8B H82 110.00 . . . no
H51 O5 H51' 103(7) . . . no
H61 O6 H61' 104(6) . . . no
H71 O7 H71' 100(4) . . . no
Fe N1 C1 125.4(3) . . . yes
Fe N1 N3 120.5(3) . . . yes
N3 N1 C1 114.0(3) . . . yes
C4 N2 C5 121.2(4) . . . yes
N1 N3 C9 111.5(3) . . . yes
Fe N5 C10 125.1(3) . . . yes
N7 N5 C10 113.9(3) . . . yes
Fe N5 N7 121.0(2) . . . yes
C13 N6 C14 119.2(3) . . . yes
N5 N7 C18 111.4(3) . . . yes
C5 N2 H25 122(9) . . . no
C4 N2 H25 115(9) . . . no
H26 N4 H26' 130(6) . . . no
C9 N4 H26' 113(5) . . . no
C9 N4 H26 116(4) . . . no
C18 N8 H27 113(3) . . . no
H27 N8 H27' 127(5) . . . no
C18 N8 H27' 113(3) . . . no
N1 C1 C2 124.2(4) . . . yes
C1 C2 C6 122.5(3) . . . no
C3 C2 C6 119.2(4) . . . no
C1 C2 C3 118.3(4) . . . no
C4 C3 C7 118.8(4) . . . no
C2 C3 C4 118.8(4) . . . no
C2 C3 C7 122.4(4) . . . no
N2 C4 C3 122.5(4) . . . yes
C6 C5 C8 122.0(3) . . . no
N2 C5 C8 117.8(4) . . . yes
N2 C5 C6 120.1(4) . . . yes
O1 C6 C2 125.0(4) . . . yes
C2 C6 C5 118.0(3) . . . no
O1 C6 C5 117.1(4) . . . yes
O2 C7 C3 112.7(3) . . . yes
S1 C9 N3 124.5(3) . . . yes
N3 C9 N4 116.3(4) . . . yes
S1 C9 N4 119.2(3) . . . yes
N5 C10 C11 123.3(4) . . . yes
C10 C11 C15 122.0(4) . . . no
C12 C11 C15 118.6(4) . . . no
C10 C11 C12 119.4(4) . . . no
C11 C12 C16 122.2(3) . . . no
C13 C12 C16 118.9(4) . . . no
C11 C12 C13 118.9(4) . . . no
N6 C13 C12 122.9(4) . . . yes
N6 C14 C17 118.5(4) . . . yes
C15 C14 C17 118.7(4) . . . no
N6 C14 C15 122.8(4) . . . yes
O3 C15 C14 117.9(4) . . . yes
C11 C15 C14 117.6(4) . . . no
O3 C15 C11 124.4(4) . . . yes
O4 C16 C12 111.2(4) . . . yes
N7 C18 N8 117.3(3) . . . yes
S2 C18 N7 124.7(3) . . . yes
S2 C18 N8 117.9(3) . . . yes
N1 C1 H1 117(3) . . . no
C2 C1 H1 119(3) . . . no
C3 C4 H4 124(3) . . . no
N2 C4 H4 114(3) . . . no
C3 C7 H7 106(3) . . . no
C3 C7 H7' 113(3) . . . no
H7 C7 H7' 105(4) . . . no
O2 C7 H7' 109(3) . . . no
O2 C7 H7 111(2) . . . no
H8' C8 H8" 100(6) . . . no
C5 C8 H8" 113(4) . . . no
H8 C8 H8" 108(5) . . . no
C5 C8 H8' 109(3) . . . no
C5 C8 H8 115(4) . . . no
H8 C8 H8' 112(5) . . . no
N5 C10 H10 120(2) . . . no
C11 C10 H10 117(2) . . . no
N6 C13 H13 116(3) . . . no
C12 C13 H13 121(3) . . . no
C12 C16 H16 111(3) . . . no
C12 C16 H16' 112(3) . . . no
H16 C16 H16' 104(4) . . . no
O4 C16 H16' 106(2) . . . no
O4 C16 H16 111(3) . . . no
H17' C17 H17" 111(4) . . . no
C14 C17 H17" 105(3) . . . no
H17 C17 H17" 115(4) . . . no
C14 C17 H17' 114(3) . . . no
C14 C17 H17 113(3) . . . no
H17 C17 H17' 99(4) . . . no
O8A C81A C81B 137(5) . . . yes
O8B C81B C81A 134(2) . . . yes
O8A C81A H812" 149.00 . . . no
O8A C81A H811" 110.00 . . . no
C81B C81A H811" 93.00 . . . no
O8A C81A H811 109.00 . . . no
C81B C81A H811' 27.00 . . . no
H811' C81A H811" 110.00 . . . no
H811' C81A H812" 74.00 . . . no
H811' C81A H811 109.00 . . . no
H811" C81A H812" 97.00 . . . no
H811" C81A H811 109.00 . . . no
C81B C81A H812" 53.00 . . . no
C81B C81A H811 96.00 . . . no
O8A C81A H811' 110.00 . . . no
H812" C81A H811 44.00 . . . no
O8B C81B H812" 109.00 . . . no
O8B C81B H812 110.00 . . . no
C81A C81B H812' 91.00 . . . no
C81A C81B H812" 25.00 . . . no
C81A C81B H811' 54.00 . . . no
H811' C81B H812' 37.00 . . . no
H811' C81B H812" 73.00 . . . no
H811' C81B H812 117.00 . . . no
H812' C81B H812" 109.00 . . . no
H812' C81B H812 109.00 . . . no
H812" C81B H812 110.00 . . . no
C81A C81B H812 101.00 . . . no
O8B C81B H811' 130.00 . . . no
O8B C81B H812' 109.00 . . . no

loop_
_geom_bond_atom_site_label_1
_geom_bond_atom_site_label_2
_geom_bond_distance
_geom_bond_site_symmetry_1
_geom_bond_site_symmetry_2
_geom_bond_publ_flag
Fe S1 2.2508(14) . . yes
Fe S2 2.2549(13) . . yes
Fe O1 1.939(3) . . yes
Fe O3 1.930(3) . . yes
Fe N1 1.917(4) . . yes
Fe N5 1.916(4) . . yes
S1 C9 1.726(4) . . yes
S2 C18 1.738(4) . . yes
O1 C6 1.315(4) . . yes
O2 C7 1.440(6) . . yes
O3 C15 1.321(5) . . yes
O4 C16 1.438(5) . . yes
O2 H22 0.79(6) . . no
O4 H24 0.84(10) . . no
O8A C81A 1.38(10) . . yes
O8B C81B 1.34(2) . . yes
O8A H81 0.8400 . . no
O8B H82 0.8400 . . no
O5 H51' 0.86(9) . . no
O5 H51 0.86(7) . . no
O6 H61 0.85(5) . . no
O6 H61' 0.86(5) . . no
O7 H71' 0.87(4) . . no
O7 H71 0.91(4) . . no
N1 N3 1.403(5) . . yes
N1 C1 1.299(5) . . yes
N2 C4 1.341(6) . . yes
N2 C5 1.345(5) . . yes
N3 C9 1.330(5) . . yes
N4 C9 1.339(6) . . yes
N5 C10 1.296(5) . . yes
N5 N7 1.400(5) . . yes
N6 C13 1.349(6) . . yes
N6 C14 1.326(6) . . yes
N7 C18 1.316(5) . . yes
N8 C18 1.361(5) . . yes
N2 H25 0.82(12) . . no
N4 H26 0.86(6) . . no
N4 H26' 0.72(5) . . no
N8 H27 0.80(5) . . no
N8 H27' 0.88(5) . . no
C1 C2 1.449(6) . . no
C2 C3 1.413(5) . . no
C2 C6 1.412(6) . . no
C3 C7 1.512(6) . . no
C3 C4 1.366(6) . . no
C5 C8 1.482(7) . . no
C5 C6 1.431(6) . . no
C10 C11 1.458(5) . . no
C11 C15 1.409(6) . . no
C11 C12 1.412(6) . . no
C12 C16 1.506(6) . . no
C12 C13 1.379(6) . . no
C14 C15 1.423(6) . . no
C14 C17 1.498(7) . . no
C1 H1 0.94(5) . . no
C4 H4 0.91(5) . . no
C7 H7 1.03(5) . . no
C7 H7' 0.99(5) . . no
C8 H8' 0.90(5) . . no
C8 H8" 0.83(7) . . no
C8 H8 0.96(6) . . no
C10 H10 1.03(4) . . no
C13 H13 0.92(5) . . no
C16 H16' 1.00(5) . . no
C16 H16 1.02(4) . . no
C17 H17" 0.92(5) . . no
C17 H17 1.04(5) . . no
C17 H17' 0.94(5) . . no
C81A C81B 1.20(10) . . no
C81A H811' 0.9800 . . no
C81A H811 0.9800 . . no
C81A H811" 0.9800 . . no
C81A H812" 0.5200 . . no
C81B H812 0.9800 . . no
C81B H811' 0.5500 . . no
C81B H812' 0.9800 . . no
C81B H812" 0.9800 . . no

loop_
_geom_contact_atom_site_label_1
_geom_contact_atom_site_label_2
_geom_contact_distance
_geom_contact_site_symmetry_1
_geom_contact_site_symmetry_2
_geom_contact_publ_flag
Fe H61 3.31(5) . . no
Fe H27' 3.48(6) . 2_676 no
S1 S2 3.1407(17) . . no
S1 O3 2.965(3) . . no
S1 N1 2.826(4) . . no
S1 N3 2.711(4) . . no
S1 N5 3.029(4) . . no
S1 N7 3.458(4) . . no
S1 C18 3.458(5) . . no
S1 S1 3.6744(17) . 2_576 no
S1 N4 3.471(5) . 2_576 no
S2 N1 3.024(4) . . no
S2 N7 2.712(4) . . no
S2 C9 3.450(5) . . no
S2 S1 3.1407(17) . . no
S2 O1 3.086(3) . . no
S2 N3 3.444(4) . . no
S2 N5 2.821(3) . . no
S2 C4 3.639(5) . 2_675 no
S1 H61 3.13(6) . . no
S1 H16 2.99(4) . 2_666 no
S1 H26' 2.92(5) . 2_576 no
S2 H4 2.89(5) . 2_675 no
O1 S2 3.086(3) . . no
O1 O3 2.669(5) . . no
O1 N1 2.808(5) . . no
O1 N5 2.696(4) . . no
O1 C1 2.946(5) . . no
O1 C10 3.156(4) . . no
O1 C11 3.143(5) . . no
O1 C15 2.935(5) . . no
O1 N8 3.100(5) . 2_676 no
O2 C1 3.060(5) . . no
O2 C81B 2.71(2) . . no
O2 C81A 2.73(7) . . no
O2 N6 2.707(5) . 2_665 no
O2 N4 2.918(6) . 2_575 no
O3 O6 2.926(6) . . no
O3 C10 2.932(5) . . no
O3 N5 2.776(4) . . no
O3 N1 2.726(4) . . no
O3 O1 2.669(5) . . no
O3 C6 3.049(5) . . no
O3 C2 3.346(5) . . no
O3 S1 2.965(3) . . no
O3 C1 3.282(5) . . no
O4 N8 3.074(5) . 2_676 no
O4 C10 3.128(6) . . no
O4 O5 2.838(5) . 1_655 no
O4 O5 2.817(5) . 2_666 no
O5 O4 2.838(5) . 1_455 no
O5 C16 3.321(6) . 2_666 no
O5 O7 2.919(6) . . no
O5 O6 2.768(6) . . no
O5 O4 2.817(5) . 2_666 no
O6 C81B 2.88(2) . . no
O6 O3 2.926(6) . . no
O6 O5 2.768(6) . . no
O6 O8B 2.856(11) . . no
O6 C17 3.336(7) . . no
O6 O8A 2.957(12) . . no
O6 C81A 2.49(2) . . no
O7 N2 2.831(7) . 2_665 no
O7 C81B 2.52(2) . 2_565 no
O7 N3 2.994(6) . 1_545 no
O7 C81A 2.80(5) . 2_565 no
O7 O8A 2.807(13) . 2_565 no
O7 O5 2.919(6) . . no
O8A O6 2.957(12) . . no
O8A O7 2.807(13) . 2_565 no
O8A N2 3.070(10) . 2_665 no
O8B O6 2.856(11) . . no
O8B C1 3.382(12) . 2_575 no
O8B N3 3.128(9) . 2_575 no
O8B N3 2.837(11) . . no
O8B C9 3.386(10) . . no
O1 H27' 2.33(5) . 2_676 no
O1 H8 2.74(5) . . no
O2 H26 2.08(6) . 2_575 no
O2 H1 2.61(4) . . no
O2 H811" 1.8300 . . no
O2 H812" 2.7000 . . no
O2 H812 1.9600 . . no
O3 H61 2.08(5) . . no
O3 H16' 2.79(4) . 2_666 no
O3 H17' 2.58(5) . . no
O3 H17 2.89(4) . . no
O4 H10 2.77(4) . . no
O4 H51' 2.10(9) . 2_666 no
O4 H27 2.29(5) . 2_676 no
O5 H24 2.08(10) . 1_455 no
O5 H71' 2.10(5) . . no
O6 H51 1.92(7) . . no
O6 H812" 2.2200 . . no
O6 H811 1.6200 . . no
O6 H82 2.8700 . . no
O6 H17 2.63(4) . . no
O6 H811' 2.8200 . . no
O7 H25 2.02(12) . 2_665 no
O7 H812 2.6200 . 2_565 no
O7 H811' 2.1700 . 2_565 no
O7 H81 2.1700 . 2_565 no
O7 H812' 1.6800 . 2_565 no
O8A H25 2.88(11) . 2_665 no
O8A H71 2.23(8) . 2_565 no
O8A H61' 2.83(6) . . no
O8A H71 2.78(7) . . no
O8B H1 2.51(5) . 2_575 no
O8B H61' 2.00(6) . . no
N1 S2 3.024(4) . . no
N1 O3 2.726(4) . . no
N1 C6 2.954(6) . . no
N1 S1 2.826(4) . . no
N1 O1 2.808(5) . . no
N1 C9 2.259(5) . . no
N2 C1 3.410(5) . 2_675 no
N2 O8A 3.070(10) . 2_665 no
N2 O7 2.831(7) . 2_665 no
N3 O7 2.994(6) . 1_565 no
N3 O8B 3.128(9) . 2_575 no
N3 O8B 2.837(11) . . no
N3 S2 3.444(4) . . no
N3 C81B 3.01(2) . 2_575 no
N3 S1 2.711(4) . . no
N4 S1 3.471(5) . 2_576 no
N4 O2 2.918(6) . 2_575 no
N4 C18 3.442(6) . 2_576 no
N5 S1 3.029(4) . . no
N5 O3 2.776(4) . . no
N5 N8 3.145(6) . 2_676 no
N5 O1 2.696(4) . . no
N5 C18 2.244(5) . . no
N5 C15 2.943(5) . . no
N5 S2 2.821(3) . . no
N6 O2 2.707(5) . 2_665 no
N7 C18 3.214(6) . 2_676 no
N7 S1 3.458(4) . . no
N7 S2 2.712(4) . . no
N7 N8 3.299(6) . 2_676 no
N8 O4 3.074(5) . 2_676 no
N8 O1 3.100(5) . 2_676 no
N8 C10 3.170(6) . 2_676 no
N8 N5 3.145(6) . 2_676 no
N8 N7 3.299(6) . 2_676 no
N2 H71 2.82(8) . 2_665 no
N3 H812 2.5400 . 2_575 no
N4 H13 2.88(5) . 1_465 no
N4 H812 2.9100 . 2_575 no
N5 H27' 2.92(6) . 2_676 no
N6 H811" 2.8500 . 2_665 no
N6 H22 1.92(6) . 2_665 no
N7 H7 2.71(5) . 1_556 no
N7 H26' 2.87(6) . 2_576 no
C1 C4 3.507(6) . 2_675 no
C1 O2 3.060(5) . . no
C1 O8B 3.382(12) . 2_575 no
C1 N2 3.410(5) . 2_675 no
C2 O3 3.346(5) . . no
C2 C3 3.509(6) . 2_675 no
C2 C4 3.577(6) . 2_675 no
C3 C6 3.369(6) . 2_675 no
C3 C2 3.509(6) . 2_675 no
C4 C1 3.507(6) . 2_675 no
C4 S2 3.639(5) . 2_675 no
C4 C2 3.577(6) . 2_675 no
C4 C17 3.458(7) . 2_665 no
C6 C7 3.521(6) . 2_675 no
C6 C15 3.291(6) . . no
C6 C3 3.369(6) . 2_675 no
C7 C6 3.521(6) . 2_675 no
C9 O8B 3.386(10) . . no
C10 C13 3.331(6) . 2_666 no
C10 O4 3.128(6) . . no
C10 C12 3.386(6) . 2_666 no
C10 N8 3.170(6) . 2_676 no
C11 O1 3.143(5) . . no
C11 C11 3.390(6) . 2_666 no
C11 C12 3.409(6) . 2_666 no
C12 C11 3.409(6) . 2_666 no
C12 C10 3.386(6) . 2_666 no
C13 C10 3.331(6) . 2_666 no
C15 C16 3.512(6) . 2_666 no
C15 C6 3.291(6) . . no
C16 O5 3.321(6) . 2_666 no
C16 C15 3.512(6) . 2_666 no
C17 C17 3.548(7) . 2_665 no
C17 O6 3.336(7) . . no
C17 C4 3.458(7) . 2_665 no
C18 C18 3.282(6) . 2_676 no
C18 N4 3.442(6) . 2_576 no
C18 N7 3.214(6) . 2_676 no
C81A O7 2.80(6) . 2_565 no
C81A O6 2.49(2) . . no
C81A O2 2.73(7) . . no
C81B O6 2.88(2) . . no
C81B O7 2.52(2) . 2_565 no
C81B O2 2.71(2) . . no
C81B N3 3.01(2) . 2_575 no
C1 H7' 2.91(5) . . no
C3 H17" 3.07(5) . 2_665 no
C4 H17 3.08(4) . 2_665 no
C4 H17" 3.03(5) . 2_665 no
C5 H7' 2.90(5) . 2_675 no
C6 H7' 2.98(5) . 2_675 no
C7 H26 2.79(6) . 2_575 no
C7 H27' 3.04(5) . 1_554 no
C7 H1 2.54(5) . . no
C8 H82 2.8600 . 1_655 no
C8 H7' 2.99(5) . 2_675 no
C10 H27 2.81(6) . 2_676 no
C10 H16' 2.81(4) . . no
C11 H8 2.95(6) . . no
C12 H8 2.94(6) . . no
C13 H22 2.85(6) . 2_665 no
C14 H22 2.84(6) . 2_665 no
C14 H10 3.10(4) . 2_666 no
C15 H61 3.08(5) . . no
C15 H16' 2.76(5) . 2_666 no
C16 H10 2.57(4) . . no
C16 H51' 2.72(9) . 2_666 no
C17 H22 3.05(6) . 2_665 no
C17 H17" 3.00(5) . 2_665 no
C17 H61 2.88(6) . . no
C18 H26' 2.83(5) . 2_576 no
C81A H61 2.80(7) . . no
C81A H17' 2.99(8) . . no
C81A H22 2.74(8) . . no
C81A H71 2.59(10) . 2_565 no
C81A H61' 2.03(7) . . no
C81B H22 2.97(6) . . no
C81B H61' 2.13(6) . . no
C81B H71 2.62(7) . 2_565 no
H1 O8B 2.51(5) . 2_575 no
H1 H7' 2.34(7) . . no
H1 O2 2.61(4) . . no
H1 C7 2.54(5) . . no
H1 H82 2.2100 . 2_575 no
H811' H61' 2.1700 . . no
H811' H71 2.1300 . 2_565 no
H811' O7 2.1700 . 2_565 no
H811' O6 2.8200 . . no
H811" H22 1.7700 . . no
H811" O2 1.8300 . . no
H811" N6 2.8500 . 2_665 no
H812' H61' 2.5700 . . no
H812' H71' 2.4800 . 2_565 no
H812' H71 1.7200 . 2_565 no
H812' H25 2.4700 . 1_455 no
H812' H81 2.0300 . . no
H812' O7 1.6800 . 2_565 no
H4 S2 2.89(5) . 2_675 no
H4 H7 2.28(7) . . no
H812" O2 2.7000 . . no
H812" H61' 1.6400 . . no
H812" H61 2.5000 . . no
H812" O6 2.2200 . . no
H7 H27' 2.58(7) . 1_554 no
H7 N7 2.71(5) . 1_554 no
H7 H4 2.28(7) . . no
H7' H27' 2.54(7) . 1_554 no
H7' C1 2.91(5) . . no
H7' H1 2.34(7) . . no
H7' C6 2.98(5) . 2_675 no
H7' H8" 2.43(8) . 2_675 no
H7' C8 2.99(5) . 2_675 no
H7' C5 2.90(5) . 2_675 no
H8 O1 2.74(5) . . no
H8 C12 2.94(6) . . no
H8 C11 2.95(6) . . no
H8' H81 2.5600 . 2_665 no
H8' H25 2.30(13) . . no
H8" H7' 2.43(8) . 2_675 no
H8" H82 2.3000 . 1_655 no
H10 O4 2.77(4) . . no
H10 H16' 2.16(6) . . no
H10 C14 3.10(4) . 2_666 no
H10 C16 2.57(4) . . no
H13 N4 2.88(5) . 1_645 no
H13 H16 2.34(7) . . no
H16 S1 2.99(4) . 2_666 no
H16 H13 2.34(7) . . no
H16' H51' 2.54(9) . 2_666 no
H16' C15 2.76(5) . 2_666 no
H16' H10 2.16(6) . . no
H16' C10 2.81(4) . . no
H16' O3 2.79(4) . 2_666 no
H17 C4 3.08(4) . 2_665 no
H17 O3 2.89(4) . . no
H17 H61 2.37(7) . . no
H17 O6 2.63(4) . . no
H17' O3 2.58(5) . . no
H17' H61 2.56(7) . . no
H17' C81A 2.99(8) . . no
H17' H811 2.5200 . . no
H17' H17" 2.52(7) . 2_665 no
H17" H17' 2.52(7) . 2_665 no
H17" C4 3.03(5) . 2_665 no
H17" H22 2.44(8) . 2_665 no
H17" C3 3.07(5) . 2_665 no
H17" C17 3.00(5) . 2_665 no
H22 C81B 2.97(6) . . no
H22 C81A 2.74(8) . . no
H22 H26 2.29(8) . 2_575 no
H22 C13 2.85(6) . 2_665 no
H22 H811" 1.7700 . . no
H22 C17 3.05(6) . 2_665 no
H22 H812 2.2600 . . no
H22 C14 2.84(6) . 2_665 no
H22 H17" 2.44(8) . 2_665 no
H22 N6 1.92(6) . 2_665 no
H24 O5 2.08(10) . 1_655 no
H24 H51 2.46(12) . 1_655 no
H24 H51' 2.47(13) . 1_655 no
H24 H51' 2.47(13) . 2_666 no
H24 H27 2.48(11) . 2_676 no
H25 O7 2.02(12) . 2_665 no
H25 H812' 2.4700 . 1_655 no
H25 O8A 2.88(11) . 2_665 no
H25 H8' 2.30(13) . . no
H25 H71 2.03(14) . 2_665 no
H26 H22 2.29(8) . 2_575 no
H26 C7 2.79(6) . 2_575 no
H26 O2 2.08(6) . 2_575 no
H26 H812 2.2000 . 2_575 no
H26' C18 2.83(5) . 2_576 no
H26' S1 2.92(5) . 2_576 no
H26' N7 2.87(6) . 2_576 no
H27 O4 2.29(5) . 2_676 no
H27 H24 2.48(11) . 2_676 no
H27 C10 2.81(6) . 2_676 no
H27' H7' 2.54(7) . 1_556 no
H27' Fe 3.48(6) . 2_676 no
H27' O1 2.33(5) . 2_676 no
H27' H7 2.58(7) . 1_556 no
H27' C7 3.04(5) . 1_556 no
H27' N5 2.92(6) . 2_676 no
H51 H61' 2.56(9) . . no
H51 O6 1.92(7) . . no
H51 H71' 2.46(9) . . no
H51 H61 2.51(9) . . no
H51 H24 2.46(12) . 1_455 no
H51' H71' 2.42(10) . . no
H51' H24 2.47(13) . 2_666 no
H51' H24 2.47(13) . 1_455 no
H51' C16 2.72(8) . 2_666 no
H51' H16' 2.54(9) . 2_666 no
H51' O4 2.10(9) . 2_666 no
H61 O3 2.08(5) . . no
H61 C15 3.08(5) . . no
H61 Fe 3.31(5) . . no
H61 S1 3.13(6) . . no
H61 H811 1.8300 . . no
H61 H51 2.51(9) . . no
H61 H812" 2.5000 . . no
H61 C17 2.88(6) . . no
H61 C81A 2.80(7) . . no
H61 H17 2.37(7) . . no
H61 H17' 2.56(7) . . no
H61' C81A 2.03(7) . . no
H61' O8B 2.00(6) . . no
H61' H811 1.2300 . . no
H61' C81B 2.13(6) . . no
H61' H811' 2.1700 . . no
H61' H812' 2.5700 . . no
H61' H812" 1.6400 . . no
H61' H51 2.56(9) . . no
H61' H82 2.0800 . . no
H61' O8A 2.83(6) . . no
H71 H81 1.4700 . 2_565 no
H71 O8A 2.23(8) . 2_565 no
H71 N2 2.82(8) . 2_665 no
H71 C81A 2.59(10) . 2_565 no
H71 C81B 2.62(7) . 2_565 no
H71 H811' 2.1300 . 2_565 no
H71 O8A 2.78(7) . . no
H71 H81 2.5300 . . no
H71 H25 2.03(14) . 2_665 no
H71 H812' 1.7200 . 2_565 no
H71' H51' 2.42(10) . . no
H71' H51 2.46(9) . . no
H71' O5 2.10(5) . . no
H71' H812' 2.4800 . 2_565 no
H71' H81 2.4800 . 2_565 no
H81 H71' 2.4800 . 2_565 no
H81 H812' 2.0300 . . no
H81 H71 2.5300 . . no
H81 O7 2.1700 . 2_565 no
H81 H8' 2.5600 . 2_665 no
H81 H71 1.4700 . 2_565 no
H82 O6 2.8700 . . no
H82 C8 2.8600 . 1_455 no
H82 H8" 2.3000 . 1_455 no
H82 H61' 2.0800 . . no
H82 H1 2.2100 . 2_575 no
H811 O6 1.6200 . . no
H811 H17' 2.5200 . . no
H811 H61 1.8300 . . no
H811 H61' 1.2300 . . no
H812 O2 1.9600 . . no
H812 H22 2.2600 . . no
H812 O7 2.6200 . 2_565 no
H812 N3 2.5400 . 2_575 no
H812 N4 2.9100 . 2_575 no
H812 H26 2.2000 . 2_575 no

loop_
_geom_hbond_atom_site_label_D
_geom_hbond_atom_site_label_H
_geom_hbond_atom_site_label_A
_geom_hbond_distance_DH
_geom_hbond_distance_HA
_geom_hbond_distance_DA
_geom_hbond_angle_DHA
_geom_hbond_site_symmetry_A
_geom_hbond_publ_flag
O2 H22 N6 0.79(6) 1.92(6) 2.707(5) 171(7) 2_665 yes
O4 H24 O5 0.84(10) 2.08(10) 2.838(5) 151(9) 1_655 yes
N2 H25 O7 0.82(12) 2.02(12) 2.831(7) 168(12) 2_665 yes
N4 H26 O2 0.86(6) 2.08(6) 2.918(6) 166(6) 2_575 yes
N8 H27 O4 0.80(5) 2.29(5) 3.074(5) 167(5) 2_676 yes
N8 H27' O1 0.88(5) 2.33(5) 3.100(5) 146(4) 2_676 yes
O5 H51 O6 0.86(7) 1.92(7) 2.768(6) 171(6) . yes
O5 H51' O4 0.86(9) 2.10(9) 2.817(5) 141(8) 2_666 yes
O6 H61 O3 0.85(5) 2.08(5) 2.926(6) 172(6) . yes
O6 H61' O8B 0.86(5) 2.00(6) 2.856(11) 175(6) . yes
O7 H71 O8A 0.91(4) 2.23(8) 2.807(13) 121(7) 2_565 yes
O7 H71' O5 0.87(4) 2.10(5) 2.919(6) 158(5) . yes
O8A H81 O7 0.8400 2.1700 2.807(13) 133.00 2_565 yes
C1 H1 O8B 0.94(5) 2.51(5) 3.382(12) 154(4) 2_575 yes
C81A H811' O7 0.9800 2.1700 2.80(6) 121.00 2_565 yes
C81A H811" O2 0.9800 1.8300 2.73(7) 152.00 . yes
C81B H812' O7 0.9800 1.6800 2.52(2) 141.00 2_565 yes
C81A H812" O6 0.5200 2.2200 2.49(2) 115.00 . yes
C81A H811 O6 0.9800 1.6200 2.49(2) 145.00 . yes
C81B H812 O2 0.9800 1.9600 2.71(2) 132.00 . yes
C81B H812 N3 0.9800 2.5400 3.01(2) 110.00 2_575 yes

loop_
_geom_torsion_atom_site_label_1
_geom_torsion_atom_site_label_2
_geom_torsion_atom_site_label_3
_geom_torsion_atom_site_label_4
_geom_torsion
_geom_torsion_site_symmetry_1
_geom_torsion_site_symmetry_2
_geom_torsion_site_symmetry_3
_geom_torsion_site_symmetry_4
_geom_torsion_publ_flag
S2 Fe S1 C9 78.94(14) . . . . no
O3 Fe S1 C9 -104.02(16) . . . . no
N1 Fe S1 C9 -13.77(17) . . . . no
N5 Fe S1 C9 163.55(17) . . . . no
S1 Fe S2 C18 79.39(16) . . . . no
O1 Fe S2 C18 -102.02(17) . . . . no
N1 Fe S2 C18 164.30(19) . . . . no
N5 Fe S2 C18 -13.68(19) . . . . no
S2 Fe O1 C6 -122.2(3) . . . . no
O3 Fe O1 C6 60.8(3) . . . . no
N1 Fe O1 C6 -29.3(3) . . . . no
N5 Fe O1 C6 153.2(3) . . . . no
S1 Fe O3 C15 -129.6(3) . . . . no
O1 Fe O3 C15 52.0(3) . . . . no
N1 Fe O3 C15 145.4(3) . . . . no
N5 Fe O3 C15 -36.7(3) . . . . no
S1 Fe N1 N3 21.2(3) . . . . no
S1 Fe N1 C1 -162.2(3) . . . . no
S2 Fe N1 N3 -67.0(3) . . . . no
S2 Fe N1 C1 109.7(3) . . . . no
O1 Fe N1 N3 -161.6(3) . . . . no
O1 Fe N1 C1 15.1(3) . . . . no
O3 Fe N1 N3 111.1(3) . . . . no
O3 Fe N1 C1 -72.2(3) . . . . no
S1 Fe N5 N7 -67.0(3) . . . . no
S1 Fe N5 C10 113.0(3) . . . . no
S2 Fe N5 N7 21.1(3) . . . . no
S2 Fe N5 C10 -158.9(4) . . . . no
O1 Fe N5 N7 115.7(3) . . . . no
O1 Fe N5 C10 -64.3(4) . . . . no
O3 Fe N5 N7 -157.2(3) . . . . no
O3 Fe N5 C10 22.9(4) . . . . no
Fe S1 C9 N3 9.3(4) . . . . no
Fe S1 C9 N4 -171.3(3) . . . . no
Fe S2 C18 N7 9.5(4) . . . . no
Fe S2 C18 N8 -169.7(4) . . . . no
Fe O1 C6 C2 26.9(5) . . . . no
Fe O1 C6 C5 -153.1(3) . . . . no
Fe O3 C15 C11 29.6(5) . . . . no
Fe O3 C15 C14 -151.0(3) . . . . no
Fe N1 N3 C9 -19.8(4) . . . . no
C1 N1 N3 C9 163.1(4) . . . . no
Fe N1 C1 C2 3.2(6) . . . . no
N3 N1 C1 C2 -179.9(4) . . . . no
C5 N2 C4 C3 -2.6(6) . . . . no
C4 N2 C5 C6 -0.3(6) . . . . no
C4 N2 C5 C8 177.4(4) . . . . no
N1 N3 C9 S1 4.1(5) . . . . no
N1 N3 C9 N4 -175.4(4) . . . . no
Fe N5 N7 C18 -19.6(4) . . . . no
C10 N5 N7 C18 160.4(4) . . . . no
Fe N5 C10 C11 -0.1(6) . . . . no
N7 N5 C10 C11 179.9(4) . . . . no
C14 N6 C13 C12 0.3(7) . . . . no
C13 N6 C14 C15 0.1(6) . . . . no
C13 N6 C14 C17 179.9(4) . . . . no
N5 N7 C18 S2 3.7(5) . . . . no
N5 N7 C18 N8 -177.1(4) . . . . no
N1 C1 C2 C3 167.5(4) . . . . no
N1 C1 C2 C6 -15.1(7) . . . . no
C1 C2 C3 C4 179.2(4) . . . . no
C1 C2 C3 C7 -1.6(6) . . . . no
C6 C2 C3 C4 1.7(6) . . . . no
C6 C2 C3 C7 -179.1(4) . . . . no
C1 C2 C6 O1 -1.8(7) . . . . no
C1 C2 C6 C5 178.3(4) . . . . no
C3 C2 C6 O1 175.6(4) . . . . no
C3 C2 C6 C5 -4.4(6) . . . . no
C2 C3 C4 N2 1.9(6) . . . . no
C7 C3 C4 N2 -177.3(4) . . . . no
C2 C3 C7 O2 -62.8(5) . . . . no
C4 C3 C7 O2 116.5(4) . . . . no
N2 C5 C6 O1 -176.2(4) . . . . no
N2 C5 C6 C2 3.7(6) . . . . no
C8 C5 C6 O1 6.2(6) . . . . no
C8 C5 C6 C2 -173.8(4) . . . . no
N5 C10 C11 C12 162.7(4) . . . . no
N5 C10 C11 C15 -19.2(7) . . . . no
C10 C11 C12 C13 177.1(4) . . . . no
C10 C11 C12 C16 -5.4(6) . . . . no
C15 C11 C12 C13 -1.1(6) . . . . no
C15 C11 C12 C16 176.5(4) . . . . no
C10 C11 C15 O3 2.7(6) . . . . no
C10 C11 C15 C14 -176.7(4) . . . . no
C12 C11 C15 O3 -179.2(4) . . . . no
C12 C11 C15 C14 1.4(6) . . . . no
C11 C12 C13 N6 0.2(7) . . . . no
C16 C12 C13 N6 -177.4(4) . . . . no
C11 C12 C16 O4 -65.1(5) . . . . no
C13 C12 C16 O4 112.5(4) . . . . no
N6 C14 C15 O3 179.6(4) . . . . no
N6 C14 C15 C11 -1.0(6) . . . . no
C17 C14 C15 O3 -0.2(6) . . . . no
C17 C14 C15 C11 179.2(4) . . . . no
O8A C81A C81B O8B 120(4) . . . . no
